data_7048061
loop_
_publ_author_name
'Attwood, Max'
'Akutsu, Hiroki'
'Martin, Lee'
'Cruickshank, Dyanne'
'Turner, Scott S.'

_publ_section_title
;
 Above room temperature spin crossover in thioamide-functionalised
 2,6-bis(pyrazol-1-yl)pyridine iron(ii) complexes.
;
_journal_issue 1
_journal_name_full 'Dalton transactions (Cambridge, England : 2003)'
_journal_page_first 90
_journal_page_last 98
_journal_paper_doi 10.1039/c8dt03240h
_journal_volume 48
_journal_year 2018
_chemical_formula_moiety 'C12 H10 N6 S'
_chemical_formula_sum 'C12 H10 N6 S'
_chemical_formula_weight 270.31
_chemical_name_systematic 2,6-bis(pyrazol-1-yl)pyridine-4-carbothioamide
_space_group_crystal_system orthorhombic
_space_group_IT_number 61
_space_group_name_Hall '-P 2ac 2ab'
_space_group_name_H-M_alt 'P b c a'
_symmetry_space_group_name_Hall '-P 2ac 2ab'
_symmetry_space_group_name_H-M 'P b c a'
_atom_sites_solution_hydrogens geom
_atom_sites_solution_primary direct
_atom_sites_solution_secondary difmap
_audit_update_record
;
2018-08-07 deposited with the CCDC.
2018-11-09 downloaded from the CCDC.
;
_cell_angle_alpha 90.0000
_cell_angle_beta 90.0000
_cell_angle_gamma 90.0000
_cell_formula_units_Z 8
_cell_length_a 10.0603(4)
_cell_length_b 11.0336(5)
_cell_length_c 22.1907(8)
_cell_measurement_reflns_used 13218
_cell_measurement_temperature 150
_cell_measurement_theta_max 27.43
_cell_measurement_theta_min 2.02
_cell_volume 2463.20(17)
_computing_cell_refinement 'RAPID AUTO'
_computing_data_collection 'RAPID AUTO (Rigaku, ????)'
_computing_data_reduction 'RAPID AUTO'
_computing_molecular_graphics 'CrystalStructure 4.2.5'
_computing_publication_material 'CrystalStructure 4.2.5 (Rigaku, 2017)'
_computing_structure_refinement 'SHELXL Version 2017/1 (Sheldrick, 2008)'
_computing_structure_solution 'SIR2011 (Burla, et al., 2012)'
_diffrn_ambient_temperature 150
_diffrn_detector_area_resol_mean 10.000
_diffrn_measured_fraction_theta_full 1.000
_diffrn_measured_fraction_theta_max 0.999
_diffrn_measurement_device_type 'Rigaku R-AXIS RAPID'
_diffrn_measurement_method \w
_diffrn_radiation_type 'Mo K\a'
_diffrn_radiation_wavelength 0.71075
_diffrn_reflns_av_R_equivalents 0.0804
_diffrn_reflns_Laue_measured_fraction_full 1.000
_diffrn_reflns_Laue_measured_fraction_max 0.999
_diffrn_reflns_limit_h_max 13
_diffrn_reflns_limit_h_min -12
_diffrn_reflns_limit_k_max 14
_diffrn_reflns_limit_k_min -14
_diffrn_reflns_limit_l_max 28
_diffrn_reflns_limit_l_min -24
_diffrn_reflns_number 22387
_diffrn_reflns_point_group_measured_fraction_full 1.000
_diffrn_reflns_point_group_measured_fraction_max 0.999
_diffrn_reflns_theta_full 25.242
_diffrn_reflns_theta_max 27.441
_diffrn_reflns_theta_min 2.733
_diffrn_standards_number 0
_exptl_absorpt_coefficient_mu 0.258
_exptl_absorpt_correction_T_max 0.992
_exptl_absorpt_correction_T_min 0.715
_exptl_absorpt_correction_type multi-scan
_exptl_absorpt_process_details 'ABSCOR (Rigaku, 1995)'
_exptl_crystal_colour yellow
_exptl_crystal_density_diffrn 1.458
_exptl_crystal_density_method 'not measured'
_exptl_crystal_description platelet
_exptl_crystal_F_000 1120.00
_exptl_crystal_recrystallization_method 'Re-crystallisation from solvent: Ethyleacetate'
_exptl_crystal_size_max 0.100
_exptl_crystal_size_mid 0.100
_exptl_crystal_size_min 0.030
_refine_diff_density_max 0.26
_refine_diff_density_min -0.28
_refine_ls_extinction_method none
_refine_ls_goodness_of_fit_ref 1.048
_refine_ls_hydrogen_treatment mixed
_refine_ls_number_parameters 180
_refine_ls_number_reflns 2816
_refine_ls_number_restraints 0
_refine_ls_R_factor_all 0.0769
_refine_ls_R_factor_gt 0.0481
_refine_ls_shift/su_max 0.000
_refine_ls_structure_factor_coef Fsqd
_refine_ls_weighting_details 'w = 1/[\s^2^(Fo^2^)+(0.0423P)^2^+1.2078P] where P=(Fo^2^+2Fc^2^)/3'
_refine_ls_weighting_scheme calc
_refine_ls_wR_factor_gt 0.0942
_refine_ls_wR_factor_ref 0.1032
_reflns_Friedel_coverage 0.000
_reflns_number_gt 2078
_reflns_number_total 2816
_reflns_threshold_expression F^2^>2.0\s(F^2^)
_cod_data_source_file c8dt03240h2.cif
_cod_data_source_block M171016A
_cod_depositor_comments 'Adding full bibliography for 7048061--7048070.cif.'
_cod_original_cell_volume 2463.19(17)
_cod_database_code 7048061

loop_
_space_group_symop_id
_space_group_symop_operation_xyz
1 +X,+Y,+Z
2 1/2+X,1/2-Y,-Z
3 -X,1/2+Y,1/2-Z
4 1/2-X,-Y,1/2+Z
5 -X,-Y,-Z
6 -1/2-X,-1/2+Y,+Z
7 +X,-1/2-Y,-1/2+Z
8 -1/2+X,+Y,-1/2-Z

loop_
_atom_site_label
_atom_site_type_symbol
_atom_site_fract_x
_atom_site_fract_y
_atom_site_fract_z
_atom_site_U_iso_or_equiv
_atom_site_adp_type
_atom_site_occupancy
_atom_site_site_symmetry_order
_atom_site_calc_flag
_atom_site_refinement_flags_posn
_atom_site_refinement_flags_adp
S1 S 0.13167(5) 0.17322(5) 0.16557(3) 0.02985(16) Uani 1 1 d . .
N1 N 0.17930(19) -0.05805(17) 0.14538(9) 0.0256(4) Uani 1 1 d . .
N2 N 0.64091(15) 0.09996(15) 0.10840(8) 0.0207(4) Uani 1 1 d . .
N3 N 0.65222(15) 0.26949(15) 0.16915(8) 0.0210(4) Uani 1 1 d . .
N4 N 0.59146(16) 0.37086(15) 0.19174(8) 0.0237(4) Uani 1 1 d . .
N5 N 0.64647(16) -0.07129(15) 0.04909(8) 0.0228(4) Uani 1 1 d . .
N6 N 0.58782(18) -0.17118(16) 0.02425(8) 0.0284(4) Uani 1 1 d . .
C1 C 0.22603(19) 0.05387(19) 0.14775(9) 0.0211(4) Uani 1 1 d . .
C2 C 0.37091(19) 0.06885(17) 0.13368(9) 0.0199(4) Uani 1 1 d . .
C3 C 0.44205(19) 0.16287(18) 0.15981(9) 0.0203(4) Uani 1 1 d . .
H3 H 0.400777 0.217454 0.187118 0.024 Uiso 1 1 calc R U
C4 C 0.43696(19) -0.01163(18) 0.09543(9) 0.0208(4) Uani 1 1 d . .
H4 H 0.391902 -0.077501 0.076916 0.025 Uiso 1 1 calc R U
C5 C 0.57497(19) 0.17472(18) 0.14487(9) 0.0205(4) Uani 1 1 d . .
C6 C 0.57122(19) 0.00887(18) 0.08568(9) 0.0208(4) Uani 1 1 d . .
C7 C 0.78676(19) 0.2737(2) 0.17662(9) 0.0249(5) Uani 1 1 d . .
H7 H 0.849117 0.213983 0.164347 0.030 Uiso 1 1 calc R U
C8 C 0.8144(2) 0.3799(2) 0.20500(10) 0.0277(5) Uani 1 1 d . .
H8 H 0.899058 0.409419 0.216972 0.033 Uiso 1 1 calc R U
C9 C 0.6890(2) 0.4374(2) 0.21290(9) 0.0247(5) Uani 1 1 d . .
H9 H 0.677335 0.514515 0.231239 0.030 Uiso 1 1 calc R U
C10 C 0.7795(2) -0.0655(2) 0.03695(10) 0.0294(5) Uani 1 1 d . .
H10 H 0.839884 -0.004670 0.049921 0.035 Uiso 1 1 calc R U
C11 C 0.8083(2) -0.1644(2) 0.00252(10) 0.0343(6) Uani 1 1 d . .
H11 H 0.892206 -0.186683 -0.013721 0.041 Uiso 1 1 calc R U
C12 C 0.6871(2) -0.2262(2) -0.00370(10) 0.0323(5) Uani 1 1 d . .
H12 H 0.677452 -0.299582 -0.025629 0.039 Uiso 1 1 calc R U
H1A H 0.097(3) -0.071(2) 0.1555(11) 0.044(8) Uiso 1 1 d . .
H1B H 0.239(3) -0.123(3) 0.1440(12) 0.046(7) Uiso 1 1 d . .

loop_
_atom_site_aniso_label
_atom_site_aniso_U_11
_atom_site_aniso_U_22
_atom_site_aniso_U_33
_atom_site_aniso_U_23
_atom_site_aniso_U_13
_atom_site_aniso_U_12
S1 0.0192(2) 0.0228(3) 0.0476(4) -0.0051(3) 0.0049(2) 0.0017(2)
N1 0.0186(9) 0.0222(10) 0.0359(11) 0.0006(8) 0.0034(8) -0.0016(8)
N2 0.0188(8) 0.0185(9) 0.0249(9) 0.0030(7) 0.0014(7) 0.0021(7)
N3 0.0164(8) 0.0199(9) 0.0268(9) 0.0006(7) 0.0007(7) 0.0014(7)
N4 0.0235(9) 0.0173(9) 0.0303(9) -0.0014(7) 0.0006(8) 0.0010(7)
N5 0.0233(9) 0.0213(9) 0.0237(9) -0.0005(7) 0.0032(7) 0.0030(7)
N6 0.0359(10) 0.0213(9) 0.0280(9) -0.0023(8) 0.0033(8) 0.0016(8)
C1 0.0204(10) 0.0216(11) 0.0212(10) 0.0012(8) -0.0012(8) -0.0006(8)
C2 0.0179(9) 0.0196(10) 0.0221(10) 0.0044(8) -0.0009(8) 0.0001(8)
C3 0.0199(9) 0.0167(10) 0.0242(10) 0.0024(8) 0.0019(8) 0.0009(8)
C4 0.0207(10) 0.0179(10) 0.0237(10) 0.0003(8) -0.0003(8) -0.0008(8)
C5 0.0208(9) 0.0162(9) 0.0246(10) 0.0027(9) -0.0025(8) 0.0015(8)
C6 0.0243(10) 0.0166(10) 0.0215(10) 0.0030(8) 0.0003(9) 0.0041(8)
C7 0.0173(10) 0.0266(12) 0.0308(11) 0.0061(10) -0.0007(9) -0.0013(8)
C8 0.0230(11) 0.0328(13) 0.0274(11) 0.0052(10) -0.0034(9) -0.0088(9)
C9 0.0305(11) 0.0205(11) 0.0231(11) -0.0020(9) 0.0002(9) -0.0064(9)
C10 0.0240(11) 0.0322(13) 0.0319(12) 0.0010(10) 0.0015(9) 0.0049(9)
C11 0.0333(12) 0.0389(14) 0.0307(12) -0.0014(11) 0.0056(10) 0.0152(11)
C12 0.0442(13) 0.0252(13) 0.0275(11) -0.0048(10) 0.0041(10) 0.0086(11)

loop_
_atom_type_symbol
_atom_type_description
_atom_type_scat_dispersion_real
_atom_type_scat_dispersion_imag
_atom_type_scat_source
C C 0.0033 0.0016
;
International Tables for Crystallography
(Vol. C, Tables 4.2.6.8 and 6.1.1.4)
;
H H 0.0000 0.0000
;
International Tables for Crystallography
(Vol. C, Table 6.1.1.4)
;
N N 0.0061 0.0033
;
International Tables for Crystallography
(Vol. C, Tables 4.2.6.8 and 6.1.1.4)
;
S S 0.1246 0.1234
;
International Tables for Crystallography
(Vol. C, Tables 4.2.6.8 and 6.1.1.4)
;

loop_
_geom_angle_atom_site_label_1
_geom_angle_atom_site_label_2
_geom_angle_atom_site_label_3
_geom_angle
C1 N1 H1A 119.1(17)
C1 N1 H1B 118.8(17)
H1A N1 H1B 120(2)
C6 N2 C5 115.93(16)
C7 N3 N4 111.72(16)
C7 N3 C5 128.23(17)
N4 N3 C5 119.97(15)
C9 N4 N3 104.73(16)
N6 N5 C10 112.40(17)
N6 N5 C6 120.20(16)
C10 N5 C6 127.30(18)
C12 N6 N5 103.46(18)
N1 C1 C2 116.12(18)
N1 C1 S1 122.92(16)
C2 C1 S1 120.96(15)
C3 C2 C4 118.95(17)
C3 C2 C1 119.79(18)
C4 C2 C1 121.25(18)
C5 C3 C2 117.98(18)
C5 C3 H3 121.0
C2 C3 H3 121.0
C6 C4 C2 117.04(18)
C6 C4 H4 121.5
C2 C4 H4 121.5
N2 C5 C3 124.61(19)
N2 C5 N3 114.63(17)
C3 C5 N3 120.75(18)
N2 C6 C4 125.44(18)
N2 C6 N5 114.09(17)
C4 C6 N5 120.48(18)
C8 C7 N3 106.78(19)
C8 C7 H7 126.6
N3 C7 H7 126.6
C7 C8 C9 105.11(18)
C7 C8 H8 127.4
C9 C8 H8 127.4
N4 C9 C8 111.7(2)
N4 C9 H9 124.2
C8 C9 H9 124.2
C11 C10 N5 106.3(2)
C11 C10 H10 126.8
N5 C10 H10 126.8
C10 C11 C12 105.0(2)
C10 C11 H11 127.5
C12 C11 H11 127.5
N6 C12 C11 112.8(2)
N6 C12 H12 123.6
C11 C12 H12 123.6

loop_
_geom_bond_atom_site_label_1
_geom_bond_atom_site_label_2
_geom_bond_distance
S1 C1 1.671(2)
N1 C1 1.322(3)
N1 H1A 0.87(3)
N1 H1B 0.93(3)
N2 C6 1.325(3)
N2 C5 1.333(3)
N3 C7 1.364(2)
N3 N4 1.370(2)
N3 C5 1.410(3)
N4 C9 1.313(3)
N5 N6 1.366(2)
N5 C10 1.367(3)
N5 C6 1.419(2)
N6 C12 1.323(3)
C1 C2 1.500(3)
C2 C3 1.387(3)
C2 C4 1.397(3)
C3 C5 1.384(3)
C3 H3 0.9500
C4 C6 1.386(3)
C4 H4 0.9500
C7 C8 1.359(3)
C7 H7 0.9500
C8 C9 1.422(3)
C8 H8 0.9500
C9 H9 0.9500
C10 C11 1.363(3)
C10 H10 0.9500
C11 C12 1.403(3)
C11 H11 0.9500
C12 H12 0.9500

loop_
_geom_hbond_atom_site_label_D
_geom_hbond_atom_site_label_H
_geom_hbond_atom_site_label_A
_geom_hbond_site_symmetry_A
_geom_hbond_distance_DA
_geom_hbond_distance_DH
_geom_hbond_distance_HA
_geom_hbond_angle_DHA
_geom_hbond_publ_flag
N1 H1A N4 6_655 3.016(3) 0.88(3) 2.15(3) 169(2) no

loop_
_geom_torsion_atom_site_label_1
_geom_torsion_atom_site_label_2
_geom_torsion_atom_site_label_3
_geom_torsion_atom_site_label_4
_geom_torsion
C7 N3 N4 C9 0.2(2)
C5 N3 N4 C9 177.20(17)
C10 N5 N6 C12 -0.4(2)
C6 N5 N6 C12 -177.08(18)
N1 C1 C2 C3 -150.7(2)
S1 C1 C2 C3 29.0(3)
N1 C1 C2 C4 28.1(3)
S1 C1 C2 C4 -152.19(16)
C4 C2 C3 C5 2.2(3)
C1 C2 C3 C5 -178.95(18)
C3 C2 C4 C6 -0.5(3)
C1 C2 C4 C6 -179.30(18)
C6 N2 C5 C3 0.0(3)
C6 N2 C5 N3 178.97(17)
C2 C3 C5 N2 -2.1(3)
C2 C3 C5 N3 179.00(17)
C7 N3 C5 N2 -23.1(3)
N4 N3 C5 N2 160.40(17)
C7 N3 C5 C3 155.9(2)
N4 N3 C5 C3 -20.6(3)
C5 N2 C6 C4 2.0(3)
C5 N2 C6 N5 -177.56(17)
C2 C4 C6 N2 -1.8(3)
C2 C4 C6 N5 177.78(18)
N6 N5 C6 N2 178.05(17)
C10 N5 C6 N2 1.9(3)
N6 N5 C6 C4 -1.6(3)
C10 N5 C6 C4 -177.7(2)
N4 N3 C7 C8 0.3(2)
C5 N3 C7 C8 -176.39(19)
N3 C7 C8 C9 -0.7(2)
N3 N4 C9 C8 -0.6(2)
C7 C8 C9 N4 0.8(3)
N6 N5 C10 C11 0.6(2)
C6 N5 C10 C11 176.98(19)
N5 C10 C11 C12 -0.5(2)
N5 N6 C12 C11 0.1(2)
C10 C11 C12 N6 0.3(3)
